data_7109481
loop_
_publ_author_name
'Aaron C. Sather'
'Orion B. Berryman'
'Curtis E. Moore'
'Julius Rebek'

_publ_section_title
;
 Uranyl ion coordination with rigid aromatic carboxylates and structural
 characterization of their complexes
;
_journal_name_full Chem.Commun.
_journal_page_first 6379
_journal_paper_doi 10.1039/c3cc43358g
_journal_volume 49
_journal_year 2013
_chemical_formula_moiety 'C42 H32 N6 O6 U, 2(C5 H5 N)'
_chemical_formula_sum 'C52 H42 N8 O6 U'
_chemical_formula_weight 1112.96
_chemical_name_systematic
;
?
;
_space_group_crystal_system monoclinic
_space_group_IT_number 14
_space_group_name_Hall '-P 2ybc'
_space_group_name_H-M_alt 'P 1 21/c 1'
_symmetry_space_group_name_Hall '-P 2ybc'
_symmetry_space_group_name_H-M 'P 1 21/c 1'
_atom_sites_solution_hydrogens mixed
_atom_sites_solution_primary direct
_atom_sites_solution_secondary difmap
_audit_creation_method SHELXL-2012
_cell_angle_alpha 90
_cell_angle_beta 93.824(2)
_cell_angle_gamma 90
_cell_formula_units_Z 2
_cell_length_a 16.8356(11)
_cell_length_b 9.0753(6)
_cell_length_c 14.9922(10)
_cell_measurement_reflns_used 359
_cell_measurement_temperature 100(2)
_cell_measurement_theta_max 57.48
_cell_measurement_theta_min 2.63
_cell_volume 2285.5(3)
_computing_cell_refinement 'Bruker SAINT'
_computing_data_collection 'Bruker APEX2'
_computing_data_reduction 'Bruker SAINT'
_computing_molecular_graphics 'Bruker SHELXTL'
_computing_publication_material 'Bruker SHELXTL'
_computing_structure_refinement 'SHELXL-2012 (Sheldrick, 2012)'
_computing_structure_solution 'SHELXS-97 (Sheldrick, 2008)'
_diffrn_ambient_temperature 100(2)
_diffrn_detector_area_resol_mean '512 x 512'
_diffrn_measured_fraction_theta_full 0.743
_diffrn_measured_fraction_theta_max 0.973
_diffrn_measurement_device_type 'Bruker APEX-II CCD'
_diffrn_measurement_method '\f and \w scans'
_diffrn_radiation_type CuK\a
_diffrn_radiation_wavelength 1.54178
_diffrn_reflns_av_R_equivalents 0.0391
_diffrn_reflns_av_unetI/netI 0.0265
_diffrn_reflns_Laue_measured_fraction_full 0.743
_diffrn_reflns_Laue_measured_fraction_max 0.973
_diffrn_reflns_limit_h_max 16
_diffrn_reflns_limit_h_min -18
_diffrn_reflns_limit_k_max 9
_diffrn_reflns_limit_k_min -9
_diffrn_reflns_limit_l_max 16
_diffrn_reflns_limit_l_min -8
_diffrn_reflns_number 17768
_diffrn_reflns_point_group_measured_fraction_full 0.743
_diffrn_reflns_point_group_measured_fraction_max 0.973
_diffrn_reflns_theta_full 67.679
_diffrn_reflns_theta_max 57.703
_diffrn_reflns_theta_min 2.630
_diffrn_source 'micro-focus sealed tube'
_exptl_absorpt_coefficient_mu 10.493
_exptl_absorpt_correction_T_max 0.7451
_exptl_absorpt_correction_T_min 0.5243
_exptl_absorpt_correction_type multi-scan
_exptl_absorpt_process_details SADABS
_exptl_crystal_colour Colorless
_exptl_crystal_density_diffrn 1.617
_exptl_crystal_density_meas ?
_exptl_crystal_description Block
_exptl_crystal_F_000 1100
_exptl_crystal_size_max 0.287
_exptl_crystal_size_mid 0.116
_exptl_crystal_size_min 0.106
_refine_diff_density_max 0.860
_refine_diff_density_min -0.679
_refine_diff_density_rms 0.092
_refine_ls_extinction_method none
_refine_ls_goodness_of_fit_ref 1.087
_refine_ls_hydrogen_treatment mixed
_refine_ls_matrix_type full
_refine_ls_number_parameters 308
_refine_ls_number_reflns 3065
_refine_ls_number_restraints 0
_refine_ls_restrained_S_all 1.087
_refine_ls_R_factor_all 0.0241
_refine_ls_R_factor_gt 0.0218
_refine_ls_shift/su_max 0.000
_refine_ls_shift/su_mean 0.000
_refine_ls_structure_factor_coef Fsqd
_refine_ls_weighting_details
;
w=1/[\s^2^(Fo^2^)+(0.0389P)^2^+1.6937P]
where P=(Fo^2^+2Fc^2^)/3
;
_refine_ls_weighting_scheme calc
_refine_ls_wR_factor_gt 0.0613
_refine_ls_wR_factor_ref 0.0648
_reflns_Friedel_coverage 0.000
_reflns_number_gt 2715
_reflns_number_total 3065
_reflns_threshold_expression 'I > 2\s(I)'
_cod_data_source_file c3cc43358g.txt
_cod_data_source_block Rebek1006
_cod_depositor_comments
;
The following automatic conversions were performed:

'_exptl_crystal_density_meas' value 'not measured' was changed to '?'
- the value is perceived as not measured.

Automatic conversion script
Id: cif_fix_values 3008 2015-01-20 13:52:24Z robertas 
;
_cod_database_code 7109481
_shelx_space_group_comment
;
The symmetry employed for this shelxl refinement is uniquely defined
by the following loop, which should always be used as a source of
symmetry information in preference to the above space-group names.
They are only intended as comments.
;
_shelx_estimated_absorpt_t_min 0.153
_shelx_estimated_absorpt_t_max 0.403

loop_
_space_group_symop_operation_xyz
'x, y, z'
'-x, y+1/2, -z+1/2'
'-x, -y, -z'
'x, -y-1/2, z-1/2'

loop_
_atom_site_label
_atom_site_type_symbol
_atom_site_fract_x
_atom_site_fract_y
_atom_site_fract_z
_atom_site_U_iso_or_equiv
_atom_site_adp_type
_atom_site_occupancy
_atom_site_site_symmetry_order
_atom_site_calc_flag
_atom_site_refinement_flags_posn
_atom_site_refinement_flags_adp
_atom_site_refinement_flags_occupancy
U1 U 0.5000 1.0000 0.0000 0.01743(10) Uani 1 2 d S . P
O1 O 0.5997(2) 1.0161(2) 0.1290(2) 0.0269(7) Uani 1 1 d . . .
O2 O 0.64548(18) 1.01198(19) -0.0021(2) 0.0193(7) Uani 1 1 d . . .
O3 O 0.50514(11) 0.8058(4) 0.00780(12) 0.0253(7) Uani 1 1 d . . .
N1 N 0.8467(3) 1.0048(2) 0.2130(3) 0.0242(9) Uani 1 1 d . . .
H1 H 0.8774 1.0142 0.2625 0.029 Uiso 1 1 calc R U .
C50 C 1.0974(2) 0.8829(4) 0.3981(2) 0.0349(9) Uani 1 1 d . . .
H50 H 1.1315 0.7993 0.3997 0.042 Uiso 1 1 calc R U .
N51 N 0.9764(3) 0.9965(2) 0.3418(3) 0.0300(10) Uani 1 1 d . . .
C4 C 1.0673(2) 1.1261(4) 0.4430(2) 0.0309(8) Uani 1 1 d . . .
C1 C 0.6590(3) 1.0092(3) 0.0797(3) 0.0215(11) Uani 1 1 d . . .
C2 C 0.7402(3) 0.9963(2) 0.1208(3) 0.0181(10) Uani 1 1 d . . .
C3 C 0.8109(3) 0.9705(4) 0.0753(3) 0.0235(9) Uani 1 1 d . . .
C5 C 0.82519(18) 0.9440(4) -0.01959(19) 0.0224(7) Uani 1 1 d . . .
C6 C 0.8936(3) 1.0042(3) -0.0523(3) 0.0258(11) Uani 1 1 d . . .
H6 H 0.9276 1.0642 -0.0144 0.031 Uiso 1 1 calc R U .
C7 C 0.9128(3) 0.9774(4) -0.1395(3) 0.0293(10) Uani 1 1 d . . .
H7 H 0.9601 1.0178 -0.1607 0.035 Uiso 1 1 calc R U .
C8 C 0.8631(2) 0.8920(3) -0.1956(2) 0.0308(8) Uani 1 1 d . . .
H8 H 0.8756 0.8749 -0.2556 0.037 Uiso 1 1 calc R U .
C9 C 0.79529(19) 0.8319(3) -0.16391(19) 0.0295(8) Uani 1 1 d . . .
H9 H 0.7613 0.7730 -0.2023 0.035 Uiso 1 1 calc R U .
C10 C 0.77606(19) 0.8565(3) -0.0766(2) 0.0267(7) Uani 1 1 d . . .
H10 H 0.7294 0.8136 -0.0555 0.032 Uiso 1 1 calc R U .
N100 N 0.8750(2) 0.9748(3) 0.1325(2) 0.0254(8) Uani 1 1 d . . .
C11 C 0.7671(3) 1.0187(3) 0.2098(3) 0.0234(10) Uani 1 1 d . . .
C12 C 0.72915(18) 1.0567(4) 0.29322(18) 0.0226(7) Uani 1 1 d . . .
C13 C 0.76432(18) 1.1635(3) 0.35002(19) 0.0256(7) Uani 1 1 d . . .
H13 H 0.8099 1.2152 0.3327 0.031 Uiso 1 1 calc R U .
C14 C 0.73379(19) 1.1946(3) 0.43090(19) 0.0279(7) Uani 1 1 d . . .
H14 H 0.7582 1.2678 0.4688 0.034 Uiso 1 1 calc R U .
C15 C 0.66792(19) 1.1201(3) 0.45705(19) 0.0276(7) Uani 1 1 d . . .
H15 H 0.6471 1.1413 0.5130 0.033 Uiso 1 1 calc R U .
C16 C 0.6322(3) 1.0142(3) 0.4015(3) 0.0291(11) Uani 1 1 d . . .
H16 H 0.5868 0.9626 0.4195 0.035 Uiso 1 1 calc R U .
C17 C 0.6621(3) 0.9828(3) 0.3201(3) 0.0266(10) Uani 1 1 d . . .
H17 H 0.6369 0.9106 0.2821 0.032 Uiso 1 1 calc R U .
N101 N 0.5550(2) 0.9762(3) -0.1578(2) 0.0215(7) Uani 1 1 d . . .
C19 C 0.53586(19) 0.8581(3) -0.20799(19) 0.0261(7) Uani 1 1 d . . .
H19 H 0.5027 0.7851 -0.1844 0.031 Uiso 1 1 calc R U .
C20 C 0.5619(2) 0.8370(3) -0.29233(19) 0.0304(8) Uani 1 1 d . . .
H20 H 0.5471 0.7510 -0.3256 0.036 Uiso 1 1 calc R U .
C21 C 0.6098(2) 0.9425(4) -0.3277(2) 0.0336(8) Uani 1 1 d . . .
H21 H 0.6287 0.9309 -0.3855 0.040 Uiso 1 1 calc R U .
C22 C 0.6295(2) 1.0660(4) -0.2764(2) 0.0352(9) Uani 1 1 d . . .
H22 H 0.6618 1.1415 -0.2989 0.042 Uiso 1 1 calc R U .
C23 C 0.6016(2) 1.0779(3) -0.1923(2) 0.0271(7) Uani 1 1 d . . .
H23 H 0.6161 1.1621 -0.1573 0.033 Uiso 1 1 calc R U .
C24 C 1.1183(4) 1.0077(3) 0.4469(4) 0.0364(13) Uani 1 1 d . . .
H24 H 1.1670 1.0117 0.4825 0.044 Uiso 1 1 calc R U .
C25 C 1.0264(2) 0.8817(4) 0.3470(2) 0.0318(8) Uani 1 1 d . . .
H25 H 1.0121 0.7952 0.3140 0.038 Uiso 1 1 calc R U .
C26 C 0.9979(2) 1.1160(4) 0.3896(2) 0.0309(8) Uani 1 1 d . . .
H26 H 0.9632 1.1987 0.3866 0.037 Uiso 1 1 calc R U .
H4 H 1.082(2) 1.219(4) 0.475(2) 0.037(9) Uiso 1 1 d . . .

loop_
_atom_site_aniso_label
_atom_site_aniso_U_11
_atom_site_aniso_U_22
_atom_site_aniso_U_33
_atom_site_aniso_U_23
_atom_site_aniso_U_13
_atom_site_aniso_U_12
U1 0.01680(15) 0.01988(15) 0.01545(14) 0.00071(4) -0.00015(9) 0.00023(5)
O1 0.0235(18) 0.0378(15) 0.0192(16) 0.0006(8) -0.0008(14) 0.0008(9)
O2 0.0128(15) 0.0289(15) 0.0166(18) 0.0000(7) 0.0045(12) -0.0017(7)
O3 0.0240(16) 0.0287(18) 0.0231(14) 0.0002(8) 0.0019(11) 0.0009(8)
N1 0.021(2) 0.032(2) 0.019(2) -0.0017(8) -0.0028(17) -0.0004(9)
C50 0.034(2) 0.0318(19) 0.038(2) 0.0078(16) 0.0005(17) 0.0031(16)
N51 0.028(2) 0.040(3) 0.022(2) 0.0008(9) -0.0011(19) -0.0020(11)
C4 0.036(2) 0.0304(19) 0.0266(19) 0.0028(15) 0.0001(16) -0.0103(16)
C1 0.024(3) 0.017(2) 0.024(3) 0.0027(10) 0.000(2) -0.0012(11)
C2 0.020(3) 0.018(2) 0.016(2) 0.0012(9) 0.000(2) -0.0018(9)
C3 0.021(2) 0.0215(14) 0.027(2) 0.0050(16) -0.0001(17) 0.0004(16)
C5 0.0253(18) 0.0188(17) 0.0231(17) 0.0053(14) 0.0016(13) 0.0050(15)
C6 0.024(3) 0.026(3) 0.027(3) 0.0001(10) 0.000(2) 0.0020(11)
C7 0.029(2) 0.0318(18) 0.028(2) 0.0029(15) 0.0080(19) 0.0005(16)
C8 0.037(2) 0.0308(17) 0.0255(17) -0.0018(13) 0.0052(15) 0.0050(15)
C9 0.032(2) 0.0295(17) 0.0262(17) -0.0071(13) -0.0012(15) 0.0027(15)
C10 0.0225(17) 0.0225(15) 0.0349(18) -0.0009(13) 0.0006(14) -0.0019(13)
N100 0.0233(19) 0.0296(13) 0.0233(18) -0.0002(12) 0.0008(15) -0.0010(13)
C11 0.022(2) 0.0226(17) 0.025(2) 0.0023(13) -0.0008(18) -0.0020(13)
C12 0.0250(19) 0.0213(18) 0.0212(17) 0.0034(14) -0.0016(14) 0.0020(15)
C13 0.0242(17) 0.0249(16) 0.0270(17) 0.0030(13) -0.0017(14) 0.0022(13)
C14 0.0319(19) 0.0280(16) 0.0230(17) -0.0012(13) -0.0040(14) 0.0074(14)
C15 0.0328(19) 0.0309(18) 0.0191(16) 0.0039(13) 0.0031(14) 0.0087(15)
C16 0.027(3) 0.033(2) 0.028(3) 0.0061(13) 0.005(2) 0.0015(14)
C17 0.028(3) 0.027(2) 0.024(2) 0.0013(12) 0.000(2) 0.0004(14)
N101 0.0189(18) 0.0270(14) 0.0185(17) -0.0004(12) 0.0007(14) 0.0015(13)
C19 0.0288(18) 0.0223(15) 0.0269(17) -0.0002(13) 0.0003(14) 0.0002(14)
C20 0.042(2) 0.0271(17) 0.0211(17) -0.0053(13) -0.0011(15) 0.0050(15)
C21 0.046(2) 0.036(2) 0.0190(19) 0.0000(17) 0.0052(17) 0.0022(19)
C22 0.044(2) 0.032(2) 0.030(2) 0.0008(16) 0.0067(17) -0.0064(17)
C23 0.0299(19) 0.0284(18) 0.0230(18) -0.0029(13) 0.0010(15) -0.0050(15)
C24 0.030(3) 0.046(3) 0.032(3) 0.0094(13) -0.006(2) -0.0047(14)
C25 0.037(2) 0.0314(19) 0.0269(19) -0.0033(14) 0.0037(17) -0.0055(17)
C26 0.033(2) 0.0294(18) 0.030(2) 0.0019(15) 0.0022(16) 0.0022(16)

loop_
_atom_type_symbol
_atom_type_description
_atom_type_scat_dispersion_real
_atom_type_scat_dispersion_imag
_atom_type_scat_source
C C 0.0181 0.0091 'International Tables Vol C Tables 4.2.6.8 and 6.1.1.4'
H H 0.0000 0.0000 'International Tables Vol C Tables 4.2.6.8 and 6.1.1.4'
N N 0.0311 0.0180 'International Tables Vol C Tables 4.2.6.8 and 6.1.1.4'
O O 0.0492 0.0322 'International Tables Vol C Tables 4.2.6.8 and 6.1.1.4'
U U -4.3638 13.4090 'International Tables Vol C Tables 4.2.6.8 and 6.1.1.4'

loop_
_geom_angle_atom_site_label_1
_geom_angle_atom_site_label_2
_geom_angle_atom_site_label_3
_geom_angle
_geom_angle_site_symmetry_1
_geom_angle_site_symmetry_3
O3 U1 O3 180.0 3_675 .
O3 U1 O2 90.03(7) 3_675 3_675
O3 U1 O2 89.97(7) . 3_675
O3 U1 O2 89.97(7) 3_675 .
O3 U1 O2 90.03(7) . .
O2 U1 O2 180.0 3_675 .
O3 U1 O1 91.18(8) 3_675 .
O3 U1 O1 88.82(8) . .
O2 U1 O1 128.07(11) 3_675 .
O2 U1 O1 51.93(11) . .
O3 U1 O1 88.82(8) 3_675 3_675
O3 U1 O1 91.18(8) . 3_675
O2 U1 O1 51.93(11) 3_675 3_675
O2 U1 O1 128.07(11) . 3_675
O1 U1 O1 180.0 . 3_675
O3 U1 N101 87.62(8) 3_675 3_675
O3 U1 N101 92.38(8) . 3_675
O2 U1 N101 64.93(10) 3_675 3_675
O2 U1 N101 115.07(10) . 3_675
O1 U1 N101 63.26(11) . 3_675
O1 U1 N101 116.74(11) 3_675 3_675
O3 U1 N101 92.38(8) 3_675 .
O3 U1 N101 87.62(8) . .
O2 U1 N101 115.07(10) 3_675 .
O2 U1 N101 64.93(10) . .
O1 U1 N101 116.74(11) . .
O1 U1 N101 63.26(11) 3_675 .
N101 U1 N101 180.0 3_675 .
O3 U1 C1 92.23(8) 3_675 .
O3 U1 C1 87.77(8) . .
O2 U1 C1 154.60(13) 3_675 .
O2 U1 C1 25.40(13) . .
O1 U1 C1 26.62(13) . .
O1 U1 C1 153.38(13) 3_675 .
N101 U1 C1 89.88(13) 3_675 .
N101 U1 C1 90.12(13) . .
O3 U1 C1 87.77(8) 3_675 3_675
O3 U1 C1 92.23(8) . 3_675
O2 U1 C1 25.40(13) 3_675 3_675
O2 U1 C1 154.60(13) . 3_675
O1 U1 C1 153.38(13) . 3_675
O1 U1 C1 26.62(13) 3_675 3_675
N101 U1 C1 90.12(13) 3_675 3_675
N101 U1 C1 89.88(13) . 3_675
C1 U1 C1 180.0 . 3_675
C1 O1 U1 93.4(3) . .
C1 O2 U1 96.0(3) . .
C11 N1 N100 113.4(4) . .
C11 N1 H1 123.3 . .
N100 N1 H1 123.3 . .
C25 C50 C24 118.8(4) . .
C25 C50 H50 120.6 . .
C24 C50 H50 120.6 . .
C26 N51 C25 117.0(4) . .
C24 C4 C26 118.5(4) . .
C24 C4 H4 121(2) . .
C26 C4 H4 120.7(19) . .
O2 C1 O1 118.3(5) . .
O2 C1 C2 121.7(5) . .
O1 C1 C2 120.1(4) . .
O2 C1 U1 58.6(3) . .
O1 C1 U1 60.0(3) . .
C2 C1 U1 173.75(16) . .
C11 C2 C3 104.7(4) . .
C11 C2 C1 128.6(4) . .
C3 C2 C1 126.5(4) . .
N100 C3 C2 110.6(4) . .
N100 C3 C5 116.6(4) . .
C2 C3 C5 132.8(4) . .
C6 C5 C10 118.5(3) . .
C6 C5 C3 117.8(3) . .
C10 C5 C3 123.6(3) . .
C7 C6 C5 120.8(4) . .
C7 C6 H6 119.6 . .
C5 C6 H6 119.6 . .
C8 C7 C6 120.1(4) . .
C8 C7 H7 120.0 . .
C6 C7 H7 120.0 . .
C9 C8 C7 119.5(3) . .
C9 C8 H8 120.2 . .
C7 C8 H8 120.2 . .
C8 C9 C10 120.9(3) . .
C8 C9 H9 119.6 . .
C10 C9 H9 119.6 . .
C9 C10 C5 120.2(3) . .
C9 C10 H10 119.9 . .
C5 C10 H10 119.9 . .
C3 N100 N1 105.1(4) . .
N1 C11 C2 106.2(4) . .
N1 C11 C12 118.5(4) . .
C2 C11 C12 135.2(4) . .
C17 C12 C13 118.4(3) . .
C17 C12 C11 122.3(3) . .
C13 C12 C11 119.1(3) . .
C14 C13 C12 120.8(3) . .
C14 C13 H13 119.6 . .
C12 C13 H13 119.6 . .
C13 C14 C15 120.3(3) . .
C13 C14 H14 119.9 . .
C15 C14 H14 119.9 . .
C14 C15 C16 119.7(3) . .
C14 C15 H15 120.1 . .
C16 C15 H15 120.1 . .
C17 C16 C15 120.4(4) . .
C17 C16 H16 119.8 . .
C15 C16 H16 119.8 . .
C16 C17 C12 120.4(4) . .
C16 C17 H17 119.8 . .
C12 C17 H17 119.8 . .
C19 N101 C23 117.5(3) . .
C19 N101 U1 119.4(2) . .
C23 N101 U1 123.2(2) . .
N101 C19 C20 123.2(3) . .
N101 C19 H19 118.4 . .
C20 C19 H19 118.4 . .
C19 C20 C21 119.0(3) . .
C19 C20 H20 120.5 . .
C21 C20 H20 120.5 . .
C20 C21 C22 118.2(3) . .
C20 C21 H21 120.9 . .
C22 C21 H21 120.9 . .
C23 C22 C21 119.1(3) . .
C23 C22 H22 120.5 . .
C21 C22 H22 120.5 . .
N101 C23 C22 123.0(3) . .
N101 C23 H23 118.5 . .
C22 C23 H23 118.5 . .
C4 C24 C50 118.9(5) . .
C4 C24 H24 120.5 . .
C50 C24 H24 120.5 . .
N51 C25 C50 123.1(3) . .
N51 C25 H25 118.4 . .
C50 C25 H25 118.4 . .
N51 C26 C4 123.8(4) . .
N51 C26 H26 118.1 . .
C4 C26 H26 118.1 . .

loop_
_geom_bond_atom_site_label_1
_geom_bond_atom_site_label_2
_geom_bond_distance
_geom_bond_site_symmetry_2
U1 O3 1.768(3) 3_675
U1 O3 1.768(3) .
U1 O2 2.454(3) 3_675
U1 O2 2.454(3) .
U1 O1 2.479(3) .
U1 O1 2.479(3) 3_675
U1 N101 2.607(4) 3_675
U1 N101 2.607(4) .
U1 C1 2.858(5) .
U1 C1 2.858(5) 3_675
O1 C1 1.283(6) .
O2 C1 1.233(6) .
N1 C11 1.343(7) .
N1 N100 1.354(6) .
N1 H1 0.8800 .
C50 C25 1.377(5) .
C50 C24 1.381(5) .
C50 H50 0.9500 .
N51 C26 1.336(4) .
N51 C25 1.339(5) .
C4 C24 1.374(6) .
C4 C26 1.375(5) .
C4 H4 0.99(3) .
C1 C2 1.467(7) .
C2 C11 1.395(7) .
C2 C3 1.430(7) .
C3 N100 1.334(6) .
C3 C5 1.478(5) .
C5 C6 1.393(6) .
C5 C10 1.397(4) .
C6 C7 1.390(7) .
C6 H6 0.9500 .
C7 C8 1.384(6) .
C7 H7 0.9500 .
C8 C9 1.378(5) .
C8 H8 0.9500 .
C9 C10 1.387(4) .
C9 H9 0.9500 .
C10 H10 0.9500 .
C11 C12 1.483(6) .
C12 C17 1.394(6) .
C12 C13 1.396(4) .
C13 C14 1.378(4) .
C13 H13 0.9500 .
C14 C15 1.378(5) .
C14 H14 0.9500 .
C15 C16 1.383(5) .
C15 H15 0.9500 .
C16 C17 1.381(7) .
C16 H16 0.9500 .
C17 H17 0.9500 .
N101 C19 1.337(4) .
N101 C23 1.337(5) .
C19 C20 1.379(4) .
C19 H19 0.9500 .
C20 C21 1.380(5) .
C20 H20 0.9500 .
C21 C22 1.387(6) .
C21 H21 0.9500 .
C22 C23 1.379(5) .
C22 H22 0.9500 .
C23 H23 0.9500 .
C24 H24 0.9500 .
C25 H25 0.9500 .
C26 H26 0.9500 .

loop_
_geom_hbond_atom_site_label_D
_geom_hbond_atom_site_label_H
_geom_hbond_atom_site_label_A
_geom_hbond_distance_DH
_geom_hbond_distance_HA
_geom_hbond_distance_DA
_geom_hbond_angle_DHA
N1 H1 N51 0.88 1.99 2.818(6) 156.7
